data_1007259
loop_
_publ_author_name
'Averbuch-Pouchot, M T'
'Durif, A'

_publ_section_title
;
Structure of tetraammonium monosodium triphosphate tetrahydrate
;
_journal_coden_ASTM ACSCEE
_journal_name_full 'Acta Crystallographica C (39,1983-)'
_journal_page_first 1553
_journal_page_last 1555
_journal_volume 41
_journal_year 1985
_chemical_formula_structural '(N H4)4 Na (P3 O10) (H2 O)4'
_chemical_formula_sum 'H24 N4 Na O14 P3'
_chemical_name_systematic
;
Tetraammonium sodium triphosphate(V) tetrahydrate
;
_space_group_IT_number 15
_symmetry_cell_setting monoclinic
_symmetry_Int_Tables_number 15
_symmetry_space_group_name_Hall '-C 2yc'
_symmetry_space_group_name_H-M 'C 1 2/c 1'
_cell_angle_alpha 90
_cell_angle_beta 105.19(5)
_cell_angle_gamma 90
_cell_formula_units_Z 4
_cell_length_a 11.813(8)
_cell_length_b 7.292(3)
_cell_length_c 20.20(8)
_cell_volume 1679.2
_exptl_crystal_density_meas 1.66
_refine_ls_R_factor_all 0.026
_cod_database_code 1007259

loop_
_symmetry_equiv_pos_as_xyz
x,y,z
-x,y,1/2-z
-x,-y,-z
x,-y,1/2+z
1/2+x,1/2+y,z
1/2-x,1/2+y,1/2-z
1/2-x,1/2-y,-z
1/2+x,1/2-y,1/2+z

loop_
_atom_site_label
_atom_site_type_symbol
_atom_site_symmetry_multiplicity
_atom_site_Wyckoff_symbol
_atom_site_fract_x
_atom_site_fract_y
_atom_site_fract_z
_atom_site_occupancy
_atom_site_attached_hydrogens
_atom_site_calc_flag
P1 P5+ 4 e 0. 0.0763(1) 0.75 1. 0 d
P2 P5+ 8 f 0.966400(5) 0.32500(8) 0.63149(3) 1. 0 d
Na1 Na1+ 4 a 0. 0. 0. 1. 0 d
N1 N3- 8 f 0.1799(2) 0.3916(3) 0.2559(1) 1. 0 d
N2 N3- 8 f 0.1994(2) 0.4519(3) 0.0448(1) 1. 0 d
O1 O2- 8 f 0.4259(1) 0.2894(2) 0.19256(8) 1. 0 d
O2 O2- 8 f 0.4131(1) 0.5295(2) 0.27708(8) 1. 0 d
O3 O2- 8 f 0.4174(1) 0.2845(3) 0.06652(8) 1. 0 d
O4 O2- 8 f 0.3996(2) -0.0062(2) 0.13044(9) 1. 0 d
O5 O2- 8 f 0.4042(1) 0.1554(2) 0.34785(8) 1. 0 d
O6 O2- 8 f 0.3165(2) 0.3576(3) 0.43842(9) 1. 0 d
O7 O2- 8 f 0.0329(2) 0.2112(3) 0.09500(9) 1. 0 d
H1 H1+ 8 f 0.341(3) 0.307(5) 0.401(2) 1. 0 d
H2 H1+ 8 f 0.251(3) 0.407(5) 0.418(2) 1. 0 d
H3 H1+ 8 f 0.025(3) 0.273(5) 0.402(2) 1. 0 d
H4 H1+ 8 f 0.044(3) 0.132(5) 0.136(2) 1. 0 d
H5 H1+ 8 f 0.163(3) 0.421(5) 0.299(2) 1. 0 d
H6 H1+ 8 f 0.151(3) 0.279(5) 0.238(2) 1. 0 d
H7 H1+ 8 f 0.148(3) 0.466(5) 0.219(2) 1. 0 d
H8 H1+ 8 f 0.259(3) 0.395(5) 0.264(2) 1. 0 d
H9 H1+ 8 f 0.347(3) 0.108(5) 0.002(2) 1. 0 d
H10 H1+ 8 f 0.281(3) 0.416(5) 0.059(2) 1. 0 d
H11 H1+ 8 f 0.305(4) 0.062(6) 0.464(2) 1. 0 d
H12 H1+ 8 f 0.162(3) 0.417(5) 0.076(2) 1. 0 d

loop_
_atom_type_symbol
_atom_type_oxidation_number
P5+ 5.000
Na1+ 1.000
N3- -3.000
O2- -2.000
H1+ 1.000
